data_7221477
loop_
_publ_author_name
'Harms, W.'
'Wendorff, M.'
'Roehr, C.'

_publ_section_title
;
 Gemischte Erdalkalimetall-Trielide A(II) M1(III)(x) M2(III)(2-x) (A(II) =
 Ca, Sr, Ba; M(III) = Al, Ga, In): Strukturchemische und
 bindungstheoretische Untersuchungen
;
_journal_name_full
;
Zeitschrift fuer Naturforschung, Teil B. Anorganische Chemie, Organische 
Chemie (42,1987-)
;
_journal_page_first 177
_journal_page_last 194
_journal_volume 62
_journal_year 2007
_chemical_formula_sum 'Ga1.67 In0.33 Sr'
_chemical_name_systematic 'Sr Ga1.67 In0.33'
_space_group_IT_number 191
_symmetry_space_group_name_Hall '-P 6 2'
_symmetry_space_group_name_H-M 'P 6/m m m'
_cell_angle_alpha 90
_cell_angle_beta 90
_cell_angle_gamma 120
_cell_formula_units_Z 1
_cell_length_a 4.416
_cell_length_b 4.416
_cell_length_c 4.681
_cell_volume 79.055
_citation_journal_id_ASTM ZNBSEN
_cod_data_source_file Harms_ZNBSEN_2007_1193.cif
_cod_data_source_block Ga1.67In0.33Sr1
_cod_original_cell_volume 79.05465
_cod_original_formula_sum 'Ga1.67 In0.33 Sr1'
_cod_database_code 7221477

loop_
_symmetry_equiv_pos_as_xyz
x,y,z
x-y,x,z
-y,x-y,z
-x,-y,z
-x+y,-x,z
y,-x+y,z
-y,-x,-z
x-y,-y,-z
x,x-y,-z
y,x,-z
-x+y,y,-z
-x,-x+y,-z
-x,-y,-z
-x+y,-x,-z
y,-x+y,-z
x,y,-z
x-y,x,-z
-y,x-y,-z
y,x,z
-x+y,y,z
-x,-x+y,z
-y,-x,z
x-y,-y,z
x,x-y,z

loop_
_atom_site_label
_atom_site_type_symbol
_atom_site_fract_x
_atom_site_fract_y
_atom_site_fract_z
_atom_site_occupancy
_atom_site_U_iso_or_equiv
Sr1 Sr 0 0 0 1 0.0
Ga1 Ga 0.3333 0.6667 0.5 0.833 0.0
In1 In 0.3333 0.6667 0.5 0.167 0.0
